data_1569445
loop_
_publ_author_name
'Salama, Eid E.'
'Youssef, Mohamed F.'
'Boraei, Ahmed T. A.'
'Haukka, Matti'
'Soliman, Saied M.'
'Barakat, Assem'
'Sarhan, Ahmed A. M.'

_publ_section_title
;
 Base-Controlled Regiospecific Mono-Benzylation/Allylation and
 Diallylation of 4-Aryl-5-indolyl-1,2,4-triazole-3-thione: Thio-Aza Allyl
 Rearrangement
;
_journal_issue 7
_journal_name_full Crystals
_journal_page_first 992
_journal_paper_doi 10.3390/cryst13070992
_journal_volume 13
_journal_year 2023
_chemical_formula_moiety 'C23 H17 Cl N4 S'
_chemical_formula_sum 'C23 H17 Cl N4 S'
_chemical_formula_weight 416.92
_space_group_crystal_system triclinic
_space_group_IT_number 2
_space_group_name_Hall '-P 1'
_space_group_name_H-M_alt 'P -1'
_atom_sites_solution_hydrogens mixed
_audit_creation_method SHELXL-2018/3
_cell_angle_alpha 70.272(3)
_cell_angle_beta 69.417(3)
_cell_angle_gamma 67.402(4)
_cell_formula_units_Z 4
_cell_length_a 12.1537(5)
_cell_length_b 12.8679(5)
_cell_length_c 15.0994(5)
_cell_measurement_reflns_used 25883
_cell_measurement_temperature 120(2)
_cell_measurement_theta_max 76.5540
_cell_measurement_theta_min 3.7920
_cell_volume 1984.17(14)
_computing_cell_refinement
;
CrysAlisPro 1.171.41.93a (Rigaku Oxford Diffraction, 2020)
;
_computing_data_collection
;
CrysAlisPro 1.171.40.84a (Rigaku Oxford Diffraction, 2020)
;
_computing_data_reduction
;
CrysAlisPro 1.171.41.93a (Rigaku Oxford Diffraction, 2020)
;
_computing_molecular_graphics 'CrystaMaker X (CrystalMaker Software ltd., 2021)'
_computing_publication_material 'SHELXL-2018/3 (Sheldrick, 2018)'
_computing_structure_refinement 'SHELXL-2018/3 (Sheldrick, 2018)'
_computing_structure_solution 'SHELXT (Sheldrick, 2018)'
_diffrn_ambient_temperature 120(2)
_diffrn_measured_fraction_theta_full 1.000
_diffrn_measured_fraction_theta_max 0.992
_diffrn_measurement_device '\k-geometry diffractometer'
_diffrn_measurement_device_type 'SuperNova, Dual, Cu at zero, Atlas'
_diffrn_measurement_method '\f scans and \w scans with \k offset'
_diffrn_radiation_monochromator mirror
_diffrn_radiation_type CuK\a
_diffrn_radiation_wavelength 1.54184
_diffrn_reflns_av_R_equivalents 0.0342
_diffrn_reflns_av_unetI/netI 0.0192
_diffrn_reflns_Laue_measured_fraction_full 1.000
_diffrn_reflns_Laue_measured_fraction_max 0.992
_diffrn_reflns_limit_h_max 15
_diffrn_reflns_limit_h_min -15
_diffrn_reflns_limit_k_max 16
_diffrn_reflns_limit_k_min -16
_diffrn_reflns_limit_l_max 19
_diffrn_reflns_limit_l_min -19
_diffrn_reflns_number 53703
_diffrn_reflns_point_group_measured_fraction_full 1.000
_diffrn_reflns_point_group_measured_fraction_max 0.992
_diffrn_reflns_theta_full 67.684
_diffrn_reflns_theta_max 76.966
_diffrn_reflns_theta_min 3.216
_diffrn_source 'micro-focus sealed X-ray tube'
_diffrn_source_type 'SuperNova (Cu) X-ray Source'
_exptl_absorpt_coefficient_mu 2.818
_exptl_absorpt_correction_T_max 1.00000
_exptl_absorpt_correction_T_min 0.83848
_exptl_absorpt_correction_type multi-scan
_exptl_absorpt_process_details
;
CrysAlisPro 1.171.41.93a (Rigaku Oxford Diffraction, 2020)
Empirical absorption correction using spherical harmonics,
implemented in SCALE3 ABSPACK scaling algorithm.
;
_exptl_crystal_colour colourless
_exptl_crystal_density_diffrn 1.396
_exptl_crystal_description block
_exptl_crystal_F_000 864
_exptl_crystal_size_max 0.140
_exptl_crystal_size_mid 0.100
_exptl_crystal_size_min 0.070
_refine_diff_density_max 0.250
_refine_diff_density_min -0.275
_refine_diff_density_rms 0.040
_refine_ls_extinction_method none
_refine_ls_goodness_of_fit_ref 1.034
_refine_ls_hydrogen_treatment mixed
_refine_ls_matrix_type full
_refine_ls_number_parameters 531
_refine_ls_number_reflns 8329
_refine_ls_number_restraints 0
_refine_ls_restrained_S_all 1.034
_refine_ls_R_factor_all 0.0344
_refine_ls_R_factor_gt 0.0296
_refine_ls_shift/su_max 0.001
_refine_ls_shift/su_mean 0.000
_refine_ls_structure_factor_coef Fsqd
_refine_ls_weighting_details 'w=1/[\s^2^(Fo^2^)+(0.0371P)^2^+0.7393P] where P=(Fo^2^+2Fc^2^)/3'
_refine_ls_weighting_scheme calc
_refine_ls_wR_factor_gt 0.0747
_refine_ls_wR_factor_ref 0.0780
_reflns_Friedel_coverage 0.000
_reflns_number_gt 7433
_reflns_number_total 8329
_reflns_threshold_expression 'I > 2\s(I)'
_cod_data_source_file 2264130.cif
_cod_data_source_block cftb_14
_cod_original_cell_volume 1984.17(15)
_cod_database_code 1569445
_shelx_shelxl_version_number 2018/3
_shelx_space_group_comment
;
The symmetry employed for this shelxl refinement is uniquely defined
by the following loop, which should always be used as a source of
symmetry information in preference to the above space-group names.
They are only intended as comments.
;
_shelx_estimated_absorpt_t_min 0.694
_shelx_estimated_absorpt_t_max 0.827

loop_
_space_group_symop_operation_xyz
'x, y, z'
'-x, -y, -z'

loop_
_atom_site_label
_atom_site_type_symbol
_atom_site_fract_x
_atom_site_fract_y
_atom_site_fract_z
_atom_site_U_iso_or_equiv
_atom_site_adp_type
_atom_site_occupancy
_atom_site_site_symmetry_order
_atom_site_calc_flag
_atom_site_refinement_flags_posn
_atom_site_refinement_flags_adp
_atom_site_refinement_flags_occupancy
_atom_site_disorder_assembly
_atom_site_disorder_group
Cl1 Cl 0.93459(3) 0.28429(3) 0.80410(3) 0.03650(9) Uani 1 1 d . . . . .
S1 S 0.77624(3) 0.47903(3) 0.38436(2) 0.02818(8) Uani 1 1 d . . . . .
N1 N 0.32364(10) 0.74910(10) 0.66921(8) 0.0242(2) Uani 1 1 d . . . . .
N2 N 0.62081(10) 0.57758(9) 0.53369(8) 0.0226(2) Uani 1 1 d . . . . .
N3 N 0.54184(10) 0.63425(10) 0.40753(8) 0.0258(2) Uani 1 1 d . . . . .
N4 N 0.45626(10) 0.68940(10) 0.48059(8) 0.0249(2) Uani 1 1 d . . . . .
C1 C 0.29561(12) 0.78705(11) 0.75147(10) 0.0255(3) Uani 1 1 d . . . . .
C2 C 0.18168(14) 0.84581(13) 0.80453(11) 0.0327(3) Uani 1 1 d . . . . .
H2 H 0.107704 0.864654 0.786416 0.039 Uiso 1 1 calc R U . . .
C3 C 0.18159(15) 0.87522(14) 0.88459(11) 0.0376(3) Uani 1 1 d . . . . .
H3 H 0.105904 0.916240 0.921664 0.045 Uiso 1 1 calc R U . . .
C4 C 0.29038(16) 0.84608(14) 0.91253(11) 0.0367(3) Uani 1 1 d . . . . .
H4 H 0.286590 0.867183 0.968300 0.044 Uiso 1 1 calc R U . . .
C5 C 0.40240(15) 0.78752(13) 0.86070(11) 0.0335(3) Uani 1 1 d . . . . .
H5 H 0.475513 0.767965 0.880252 0.040 Uiso 1 1 calc R U . . .
C6 C 0.40633(13) 0.75727(12) 0.77821(10) 0.0268(3) Uani 1 1 d . . . . .
C7 C 0.50283(13) 0.69926(12) 0.70844(10) 0.0272(3) Uani 1 1 d . . . . .
H7 H 0.587895 0.668577 0.707165 0.033 Uiso 1 1 calc R U . . .
C8 C 0.44901(12) 0.69629(11) 0.64328(9) 0.0233(3) Uani 1 1 d . . . . .
C9 C 0.50495(11) 0.65468(11) 0.55463(9) 0.0226(2) Uani 1 1 d . . . . .
C10 C 0.69814(11) 0.50625(11) 0.59866(9) 0.0221(2) Uani 1 1 d . . . . .
C11 C 0.66374(12) 0.41513(11) 0.67056(9) 0.0235(3) Uani 1 1 d . . . . .
H11 H 0.591071 0.399601 0.675753 0.028 Uiso 1 1 calc R U . . .
C12 C 0.73655(12) 0.34691(11) 0.73481(10) 0.0254(3) Uani 1 1 d . . . . .
H12 H 0.713793 0.284854 0.785021 0.030 Uiso 1 1 calc R U . . .
C13 C 0.84298(12) 0.37064(12) 0.72466(10) 0.0258(3) Uani 1 1 d . . . . .
C14 C 0.87820(13) 0.46061(13) 0.65270(11) 0.0311(3) Uani 1 1 d . . . . .
H14 H 0.951592 0.475267 0.646940 0.037 Uiso 1 1 calc R U . . .
C15 C 0.80468(13) 0.52943(12) 0.58880(11) 0.0296(3) Uani 1 1 d . . . . .
H15 H 0.827316 0.591730 0.538865 0.035 Uiso 1 1 calc R U . . .
C16 C 0.63850(12) 0.56901(11) 0.44109(9) 0.0235(3) Uani 1 1 d . . . . .
C17 C 0.75237(14) 0.50866(12) 0.26390(10) 0.0301(3) Uani 1 1 d . . . . .
H17A H 0.793812 0.437101 0.239454 0.036 Uiso 1 1 calc R U . . .
H17B H 0.663046 0.529350 0.270341 0.036 Uiso 1 1 calc R U . . .
C18 C 0.80010(12) 0.60451(12) 0.19026(10) 0.0268(3) Uani 1 1 d . . . . .
C19 C 0.74680(12) 0.71819(12) 0.20015(10) 0.0263(3) Uani 1 1 d . . . . .
H19 H 0.679382 0.735626 0.254340 0.032 Uiso 1 1 calc R U . . .
C20 C 0.79061(14) 0.80648(13) 0.13206(11) 0.0315(3) Uani 1 1 d . . . . .
H20 H 0.752893 0.883880 0.139419 0.038 Uiso 1 1 calc R U . . .
C21 C 0.88967(14) 0.78149(15) 0.05316(10) 0.0364(3) Uani 1 1 d . . . . .
H21 H 0.920300 0.841706 0.006669 0.044 Uiso 1 1 calc R U . . .
C22 C 0.94358(14) 0.66935(16) 0.04228(11) 0.0396(4) Uani 1 1 d . . . . .
H22 H 1.011505 0.652319 -0.011708 0.048 Uiso 1 1 calc R U . . .
C23 C 0.89891(14) 0.58092(14) 0.11008(11) 0.0350(3) Uani 1 1 d . . . . .
H23 H 0.935961 0.503901 0.101709 0.042 Uiso 1 1 calc R U . . .
Cl1B Cl -0.41782(3) 0.94955(3) 0.33065(3) 0.03303(8) Uani 1 1 d . . . . .
S1B S -0.21525(3) 0.76720(3) 0.73273(2) 0.02729(8) Uani 1 1 d . . . . .
N1B N 0.24970(10) 0.83930(9) 0.39595(8) 0.0209(2) Uani 1 1 d . . . . .
N2B N -0.05932(9) 0.83136(9) 0.55821(8) 0.0212(2) Uani 1 1 d . . . . .
N3B N 0.02309(10) 0.77180(10) 0.68297(8) 0.0241(2) Uani 1 1 d . . . . .
N4B N 0.11028(10) 0.80119(9) 0.59769(8) 0.0226(2) Uani 1 1 d . . . . .
C1B C 0.28658(11) 0.88373(11) 0.29777(9) 0.0211(2) Uani 1 1 d . . . . .
C2B C 0.40522(12) 0.87347(12) 0.23666(10) 0.0248(3) Uani 1 1 d . . . . .
H2B H 0.476107 0.832250 0.261269 0.030 Uiso 1 1 calc R U . . .
C3B C 0.41545(12) 0.92560(12) 0.13902(10) 0.0282(3) Uani 1 1 d . . . . .
H3B H 0.494990 0.921110 0.095818 0.034 Uiso 1 1 calc R U . . .
C4B C 0.31075(13) 0.98521(12) 0.10207(10) 0.0300(3) Uani 1 1 d . . . . .
H4B H 0.320820 1.019267 0.034382 0.036 Uiso 1 1 calc R U . . .
C5B C 0.19372(13) 0.99494(12) 0.16266(10) 0.0288(3) Uani 1 1 d . . . . .
H5B H 0.123420 1.035108 0.137191 0.035 Uiso 1 1 calc R U . . .
C6B C 0.18013(11) 0.94464(11) 0.26240(9) 0.0228(2) Uani 1 1 d . . . . .
C7B C 0.07671(12) 0.93561(11) 0.34377(10) 0.0243(3) Uani 1 1 d . . . . .
H7B H -0.007726 0.968207 0.343132 0.029 Uiso 1 1 calc R U . . .
C8B C 0.12259(11) 0.87081(11) 0.42313(9) 0.0209(2) Uani 1 1 d . . . . .
C9B C 0.06037(11) 0.83554(11) 0.52452(9) 0.0211(2) Uani 1 1 d . . . . .
C10B C -0.14675(11) 0.85867(11) 0.50375(9) 0.0207(2) Uani 1 1 d . . . . .
C11B C -0.12340(12) 0.79307(11) 0.43946(9) 0.0238(3) Uani 1 1 d . . . . .
H11B H -0.050485 0.729436 0.432181 0.029 Uiso 1 1 calc R U . . .
C12B C -0.20680(12) 0.82046(12) 0.38564(10) 0.0258(3) Uani 1 1 d . . . . .
H12B H -0.191812 0.775965 0.341287 0.031 Uiso 1 1 calc R U . . .
C13B C -0.31249(12) 0.91391(12) 0.39763(9) 0.0245(3) Uani 1 1 d . . . . .
C14B C -0.33611(12) 0.98021(12) 0.46159(10) 0.0262(3) Uani 1 1 d . . . . .
H14B H -0.408603 1.044335 0.468379 0.031 Uiso 1 1 calc R U . . .
C15B C -0.25273(12) 0.95194(12) 0.51566(10) 0.0252(3) Uani 1 1 d . . . . .
H15B H -0.268021 0.995993 0.560438 0.030 Uiso 1 1 calc R U . . .
C16B C -0.07660(12) 0.79103(11) 0.65712(9) 0.0227(2) Uani 1 1 d . . . . .
C17B C -0.16715(13) 0.70484(14) 0.84585(10) 0.0321(3) Uani 1 1 d . . . . .
H17C H -0.084770 0.646779 0.834885 0.039 Uiso 1 1 calc R U . . .
H17D H -0.161175 0.766384 0.867781 0.039 Uiso 1 1 calc R U . . .
C18B C -0.25863(13) 0.64819(12) 0.92298(10) 0.0272(3) Uani 1 1 d . . . . .
C19B C -0.34773(13) 0.70483(13) 0.99241(10) 0.0300(3) Uani 1 1 d . . . . .
H19B H -0.354020 0.781751 0.989529 0.036 Uiso 1 1 calc R U . . .
C20B C -0.42810(14) 0.64986(15) 1.06636(11) 0.0358(3) Uani 1 1 d . . . . .
H20B H -0.489029 0.689382 1.113738 0.043 Uiso 1 1 calc R U . . .
C21B C -0.41983(17) 0.53877(16) 1.07122(13) 0.0460(4) Uani 1 1 d . . . . .
H21B H -0.474858 0.501320 1.121763 0.055 Uiso 1 1 calc R U . . .
C22B C -0.3309(2) 0.48167(16) 1.00205(16) 0.0600(6) Uani 1 1 d . . . . .
H22B H -0.324525 0.404611 1.005311 0.072 Uiso 1 1 calc R U . . .
C23B C -0.25095(17) 0.53640(15) 0.92803(13) 0.0466(4) Uani 1 1 d . . . . .
H23B H -0.190523 0.496890 0.880461 0.056 Uiso 1 1 calc R U . . .
H1B H 0.3002(17) 0.7918(16) 0.4328(13) 0.035(5) Uiso 1 1 d . . . . .
H1 H 0.2713(17) 0.7600(16) 0.6383(14) 0.037(5) Uiso 1 1 d . . . . .

loop_
_atom_site_aniso_label
_atom_site_aniso_U_11
_atom_site_aniso_U_22
_atom_site_aniso_U_33
_atom_site_aniso_U_23
_atom_site_aniso_U_13
_atom_site_aniso_U_12
Cl1 0.03295(17) 0.04082(19) 0.03648(18) -0.01154(15) -0.02179(15) 0.00193(14)
S1 0.02631(16) 0.02618(16) 0.02647(16) -0.00591(12) -0.00761(12) -0.00153(12)
N1 0.0215(5) 0.0276(6) 0.0227(5) -0.0045(4) -0.0074(4) -0.0061(4)
N2 0.0212(5) 0.0226(5) 0.0234(5) -0.0029(4) -0.0083(4) -0.0057(4)
N3 0.0235(5) 0.0287(6) 0.0232(5) -0.0047(4) -0.0066(4) -0.0063(4)
N4 0.0217(5) 0.0281(6) 0.0225(5) -0.0040(4) -0.0062(4) -0.0060(4)
C1 0.0279(6) 0.0244(6) 0.0236(6) -0.0030(5) -0.0069(5) -0.0091(5)
C2 0.0284(7) 0.0360(8) 0.0310(7) -0.0097(6) -0.0054(6) -0.0074(6)
C3 0.0379(8) 0.0401(8) 0.0322(8) -0.0151(6) 0.0003(6) -0.0118(7)
C4 0.0486(9) 0.0393(8) 0.0286(7) -0.0119(6) -0.0068(6) -0.0194(7)
C5 0.0397(8) 0.0373(8) 0.0310(7) -0.0078(6) -0.0126(6) -0.0162(6)
C6 0.0291(7) 0.0261(6) 0.0269(6) -0.0038(5) -0.0093(5) -0.0104(5)
C7 0.0254(6) 0.0292(7) 0.0287(7) -0.0056(5) -0.0100(5) -0.0083(5)
C8 0.0222(6) 0.0219(6) 0.0242(6) -0.0018(5) -0.0070(5) -0.0072(5)
C9 0.0202(6) 0.0219(6) 0.0244(6) -0.0015(5) -0.0069(5) -0.0075(5)
C10 0.0209(6) 0.0216(6) 0.0235(6) -0.0058(5) -0.0082(5) -0.0031(5)
C11 0.0225(6) 0.0240(6) 0.0258(6) -0.0057(5) -0.0088(5) -0.0065(5)
C12 0.0276(6) 0.0236(6) 0.0247(6) -0.0058(5) -0.0091(5) -0.0051(5)
C13 0.0240(6) 0.0273(6) 0.0279(6) -0.0133(5) -0.0124(5) 0.0014(5)
C14 0.0223(6) 0.0358(7) 0.0392(8) -0.0105(6) -0.0116(6) -0.0082(6)
C15 0.0255(6) 0.0287(7) 0.0347(7) -0.0028(6) -0.0093(6) -0.0110(5)
C16 0.0230(6) 0.0230(6) 0.0235(6) -0.0034(5) -0.0062(5) -0.0074(5)
C17 0.0339(7) 0.0297(7) 0.0296(7) -0.0114(6) -0.0096(6) -0.0074(6)
C18 0.0255(6) 0.0328(7) 0.0242(6) -0.0087(5) -0.0108(5) -0.0052(5)
C19 0.0228(6) 0.0319(7) 0.0246(6) -0.0082(5) -0.0082(5) -0.0054(5)
C20 0.0321(7) 0.0330(7) 0.0310(7) -0.0026(6) -0.0152(6) -0.0093(6)
C21 0.0345(8) 0.0510(9) 0.0230(7) 0.0037(6) -0.0130(6) -0.0177(7)
C22 0.0303(7) 0.0626(11) 0.0211(7) -0.0095(7) -0.0064(6) -0.0094(7)
C23 0.0320(7) 0.0425(8) 0.0273(7) -0.0129(6) -0.0107(6) -0.0010(6)
Cl1B 0.03190(17) 0.03907(18) 0.03274(17) -0.00992(14) -0.01592(14) -0.00729(14)
S1B 0.02244(15) 0.04056(19) 0.01998(15) -0.00535(13) -0.00323(11) -0.01413(13)
N1B 0.0181(5) 0.0235(5) 0.0206(5) -0.0066(4) -0.0052(4) -0.0044(4)
N2B 0.0190(5) 0.0249(5) 0.0196(5) -0.0068(4) -0.0029(4) -0.0071(4)
N3B 0.0211(5) 0.0289(6) 0.0214(5) -0.0066(4) -0.0034(4) -0.0077(4)
N4B 0.0193(5) 0.0254(5) 0.0212(5) -0.0067(4) -0.0032(4) -0.0055(4)
C1B 0.0213(6) 0.0206(6) 0.0222(6) -0.0072(5) -0.0046(5) -0.0062(5)
C2B 0.0197(6) 0.0289(6) 0.0261(6) -0.0098(5) -0.0040(5) -0.0065(5)
C3B 0.0232(6) 0.0326(7) 0.0263(7) -0.0091(5) 0.0006(5) -0.0103(5)
C4B 0.0327(7) 0.0318(7) 0.0218(6) -0.0015(5) -0.0048(5) -0.0119(6)
C5B 0.0251(6) 0.0294(7) 0.0269(7) 0.0008(5) -0.0088(5) -0.0075(5)
C6B 0.0201(6) 0.0209(6) 0.0247(6) -0.0037(5) -0.0048(5) -0.0057(5)
C7B 0.0185(6) 0.0233(6) 0.0257(6) -0.0022(5) -0.0046(5) -0.0046(5)
C8B 0.0178(5) 0.0200(6) 0.0236(6) -0.0065(5) -0.0033(5) -0.0048(4)
C9B 0.0183(5) 0.0206(6) 0.0234(6) -0.0071(5) -0.0036(5) -0.0048(4)
C10B 0.0190(5) 0.0247(6) 0.0192(6) -0.0041(5) -0.0032(4) -0.0096(5)
C11B 0.0232(6) 0.0230(6) 0.0238(6) -0.0069(5) -0.0040(5) -0.0061(5)
C12B 0.0286(6) 0.0286(7) 0.0234(6) -0.0101(5) -0.0054(5) -0.0096(5)
C13B 0.0245(6) 0.0282(6) 0.0229(6) -0.0028(5) -0.0076(5) -0.0115(5)
C14B 0.0222(6) 0.0246(6) 0.0328(7) -0.0086(5) -0.0077(5) -0.0057(5)
C15B 0.0236(6) 0.0268(6) 0.0288(6) -0.0123(5) -0.0049(5) -0.0079(5)
C16B 0.0226(6) 0.0258(6) 0.0200(6) -0.0071(5) -0.0036(5) -0.0079(5)
C17B 0.0289(7) 0.0467(8) 0.0220(6) -0.0039(6) -0.0062(5) -0.0166(6)
C18B 0.0269(6) 0.0336(7) 0.0210(6) -0.0045(5) -0.0057(5) -0.0110(5)
C19B 0.0307(7) 0.0326(7) 0.0286(7) -0.0086(6) -0.0056(6) -0.0121(6)
C20B 0.0327(7) 0.0459(9) 0.0264(7) -0.0108(6) 0.0002(6) -0.0143(7)
C21B 0.0486(10) 0.0443(9) 0.0375(9) -0.0006(7) 0.0025(7) -0.0260(8)
C22B 0.0697(13) 0.0341(9) 0.0663(13) -0.0146(9) 0.0079(10) -0.0260(9)
C23B 0.0481(10) 0.0385(9) 0.0450(9) -0.0187(7) 0.0074(8) -0.0142(8)

loop_
_atom_type_symbol
_atom_type_description
_atom_type_scat_dispersion_real
_atom_type_scat_dispersion_imag
_atom_type_scat_source
C C 0.0181 0.0091 'International Tables Vol C Tables 4.2.6.8 and 6.1.1.4'
Cl Cl 0.3639 0.7018 'International Tables Vol C Tables 4.2.6.8 and 6.1.1.4'
N N 0.0311 0.0180 'International Tables Vol C Tables 4.2.6.8 and 6.1.1.4'
S S 0.3331 0.5567 'International Tables Vol C Tables 4.2.6.8 and 6.1.1.4'
H H 0.0000 0.0000 'International Tables Vol C Tables 4.2.6.8 and 6.1.1.4'

loop_
_geom_angle_atom_site_label_1
_geom_angle_atom_site_label_2
_geom_angle_atom_site_label_3
_geom_angle
_geom_angle_site_symmetry_1
_geom_angle_site_symmetry_3
_geom_angle_publ_flag
C16 S1 C17 101.23(6) . . ?
C1 N1 C8 108.48(11) . . ?
C1 N1 H1 124.8(13) . . ?
C8 N1 H1 126.7(13) . . ?
C16 N2 C9 104.60(10) . . ?
C16 N2 C10 126.52(11) . . ?
C9 N2 C10 128.09(11) . . ?
C16 N3 N4 106.61(11) . . ?
C9 N4 N3 107.84(11) . . ?
N1 C1 C2 129.73(13) . . ?
N1 C1 C6 108.12(12) . . ?
C2 C1 C6 122.15(13) . . ?
C3 C2 C1 116.96(14) . . ?
C3 C2 H2 121.5 . . ?
C1 C2 H2 121.5 . . ?
C2 C3 C4 121.76(15) . . ?
C2 C3 H3 119.1 . . ?
C4 C3 H3 119.1 . . ?
C5 C4 C3 121.28(14) . . ?
C5 C4 H4 119.4 . . ?
C3 C4 H4 119.4 . . ?
C4 C5 C6 118.59(14) . . ?
C4 C5 H5 120.7 . . ?
C6 C5 H5 120.7 . . ?
C5 C6 C1 119.26(13) . . ?
C5 C6 C7 133.94(13) . . ?
C1 C6 C7 106.80(12) . . ?
C8 C7 C6 106.78(12) . . ?
C8 C7 H7 126.6 . . ?
C6 C7 H7 126.6 . . ?
C7 C8 N1 109.81(12) . . ?
C7 C8 C9 130.06(12) . . ?
N1 C8 C9 120.00(11) . . ?
N4 C9 N2 109.96(12) . . ?
N4 C9 C8 125.45(12) . . ?
N2 C9 C8 124.49(11) . . ?
C15 C10 C11 121.32(12) . . ?
C15 C10 N2 119.84(12) . . ?
C11 C10 N2 118.84(11) . . ?
C12 C11 C10 119.36(12) . . ?
C12 C11 H11 120.3 . . ?
C10 C11 H11 120.3 . . ?
C13 C12 C11 119.04(12) . . ?
C13 C12 H12 120.5 . . ?
C11 C12 H12 120.5 . . ?
C14 C13 C12 121.83(12) . . ?
C14 C13 Cl1 119.24(10) . . ?
C12 C13 Cl1 118.93(11) . . ?
C13 C14 C15 119.07(12) . . ?
C13 C14 H14 120.5 . . ?
C15 C14 H14 120.5 . . ?
C10 C15 C14 119.37(13) . . ?
C10 C15 H15 120.3 . . ?
C14 C15 H15 120.3 . . ?
N3 C16 N2 110.98(12) . . ?
N3 C16 S1 128.74(11) . . ?
N2 C16 S1 120.28(9) . . ?
C18 C17 S1 113.84(10) . . ?
C18 C17 H17A 108.8 . . ?
S1 C17 H17A 108.8 . . ?
C18 C17 H17B 108.8 . . ?
S1 C17 H17B 108.8 . . ?
H17A C17 H17B 107.7 . . ?
C19 C18 C23 118.54(14) . . ?
C19 C18 C17 121.02(13) . . ?
C23 C18 C17 120.44(13) . . ?
C20 C19 C18 120.96(13) . . ?
C20 C19 H19 119.5 . . ?
C18 C19 H19 119.5 . . ?
C19 C20 C21 119.83(15) . . ?
C19 C20 H20 120.1 . . ?
C21 C20 H20 120.1 . . ?
C22 C21 C20 119.96(14) . . ?
C22 C21 H21 120.0 . . ?
C20 C21 H21 120.0 . . ?
C21 C22 C23 120.23(14) . . ?
C21 C22 H22 119.9 . . ?
C23 C22 H22 119.9 . . ?
C22 C23 C18 120.48(15) . . ?
C22 C23 H23 119.8 . . ?
C18 C23 H23 119.8 . . ?
C16B S1B C17B 97.20(6) . . ?
C1B N1B C8B 108.23(10) . . ?
C1B N1B H1B 124.6(12) . . ?
C8B N1B H1B 126.8(12) . . ?
C16B N2B C9B 104.39(10) . . ?
C16B N2B C10B 126.78(10) . . ?
C9B N2B C10B 128.80(10) . . ?
C16B N3B N4B 106.44(10) . . ?
C9B N4B N3B 108.13(10) . . ?
N1B C1B C2B 129.72(12) . . ?
N1B C1B C6B 108.19(11) . . ?
C2B C1B C6B 122.08(12) . . ?
C3B C2B C1B 117.35(12) . . ?
C3B C2B H2B 121.3 . . ?
C1B C2B H2B 121.3 . . ?
C2B C3B C4B 121.49(12) . . ?
C2B C3B H3B 119.3 . . ?
C4B C3B H3B 119.3 . . ?
C5B C4B C3B 120.97(13) . . ?
C5B C4B H4B 119.5 . . ?
C3B C4B H4B 119.5 . . ?
C4B C5B C6B 118.95(12) . . ?
C4B C5B H5B 120.5 . . ?
C6B C5B H5B 120.5 . . ?
C5B C6B C1B 119.15(12) . . ?
C5B C6B C7B 134.04(12) . . ?
C1B C6B C7B 106.77(11) . . ?
C8B C7B C6B 106.78(11) . . ?
C8B C7B H7B 126.6 . . ?
C6B C7B H7B 126.6 . . ?
C7B C8B N1B 110.02(11) . . ?
C7B C8B C9B 130.97(12) . . ?
N1B C8B C9B 119.00(11) . . ?
N4B C9B N2B 109.88(11) . . ?
N4B C9B C8B 125.03(11) . . ?
N2B C9B C8B 125.09(11) . . ?
C11B C10B C15B 121.12(12) . . ?
C11B C10B N2B 119.68(11) . . ?
C15B C10B N2B 119.19(11) . . ?
C10B C11B C12B 119.77(12) . . ?
C10B C11B H11B 120.1 . . ?
C12B C11B H11B 120.1 . . ?
C11B C12B C13B 118.92(12) . . ?
C11B C12B H12B 120.5 . . ?
C13B C12B H12B 120.5 . . ?
C14B C13B C12B 121.57(12) . . ?
C14B C13B Cl1B 118.91(10) . . ?
C12B C13B Cl1B 119.52(10) . . ?
C13B C14B C15B 119.24(12) . . ?
C13B C14B H14B 120.4 . . ?
C15B C14B H14B 120.4 . . ?
C14B C15B C10B 119.39(12) . . ?
C14B C15B H15B 120.3 . . ?
C10B C15B H15B 120.3 . . ?
N3B C16B N2B 111.16(11) . . ?
N3B C16B S1B 127.21(10) . . ?
N2B C16B S1B 121.61(9) . . ?
C18B C17B S1B 110.04(10) . . ?
C18B C17B H17C 109.7 . . ?
S1B C17B H17C 109.7 . . ?
C18B C17B H17D 109.7 . . ?
S1B C17B H17D 109.7 . . ?
H17C C17B H17D 108.2 . . ?
C23B C18B C19B 119.08(13) . . ?
C23B C18B C17B 120.20(14) . . ?
C19B C18B C17B 120.65(13) . . ?
C18B C19B C20B 120.39(14) . . ?
C18B C19B H19B 119.8 . . ?
C20B C19B H19B 119.8 . . ?
C21B C20B C19B 120.29(15) . . ?
C21B C20B H20B 119.9 . . ?
C19B C20B H20B 119.9 . . ?
C20B C21B C22B 119.58(15) . . ?
C20B C21B H21B 120.2 . . ?
C22B C21B H21B 120.2 . . ?
C21B C22B C23B 120.26(17) . . ?
C21B C22B H22B 119.9 . . ?
C23B C22B H22B 119.9 . . ?
C18B C23B C22B 120.40(16) . . ?
C18B C23B H23B 119.8 . . ?
C22B C23B H23B 119.8 . . ?

loop_
_geom_bond_atom_site_label_1
_geom_bond_atom_site_label_2
_geom_bond_distance
_geom_bond_site_symmetry_2
_geom_bond_publ_flag
Cl1 C13 1.7325(13) . yes
S1 C16 1.7460(14) . yes
S1 C17 1.8318(14) . yes
N1 C1 1.3716(18) . yes
N1 C8 1.3788(17) . yes
N1 H1 0.86(2) . ?
N2 C16 1.3740(17) . yes
N2 C9 1.3755(17) . yes
N2 C10 1.4372(16) . yes
N3 C16 1.3096(17) . yes
N3 N4 1.3989(16) . yes
N4 C9 1.3131(17) . yes
C1 C2 1.398(2) . ?
C1 C6 1.4149(19) . ?
C2 C3 1.383(2) . ?
C2 H2 0.9500 . ?
C3 C4 1.404(2) . ?
C3 H3 0.9500 . ?
C4 C5 1.376(2) . ?
C4 H4 0.9500 . ?
C5 C6 1.406(2) . ?
C5 H5 0.9500 . ?
C6 C7 1.425(2) . ?
C7 C8 1.3766(19) . ?
C7 H7 0.9500 . ?
C8 C9 1.4508(19) . ?
C10 C15 1.3853(18) . ?
C10 C11 1.3880(18) . ?
C11 C12 1.3880(18) . ?
C11 H11 0.9500 . ?
C12 C13 1.3866(19) . ?
C12 H12 0.9500 . ?
C13 C14 1.382(2) . ?
C14 C15 1.391(2) . ?
C14 H14 0.9500 . ?
C15 H15 0.9500 . ?
C17 C18 1.505(2) . ?
C17 H17A 0.9900 . ?
C17 H17B 0.9900 . ?
C18 C19 1.390(2) . ?
C18 C23 1.395(2) . ?
C19 C20 1.387(2) . ?
C19 H19 0.9500 . ?
C20 C21 1.387(2) . ?
C20 H20 0.9500 . ?
C21 C22 1.377(3) . ?
C21 H21 0.9500 . ?
C22 C23 1.391(2) . ?
C22 H22 0.9500 . ?
C23 H23 0.9500 . ?
Cl1B C13B 1.7373(13) . yes
S1B C16B 1.7450(13) . yes
S1B C17B 1.8219(14) . yes
N1B C1B 1.3722(16) . yes
N1B C8B 1.3801(16) . v
N1B H1B 0.885(19) . ?
N2B C16B 1.3724(16) . yes
N2B C9B 1.3782(16) . yes
N2B C10B 1.4357(16) . yes
N3B C16B 1.3108(17) . yes
N3B N4B 1.3942(15) . yes
N4B C9B 1.3111(17) . yes
C1B C2B 1.3958(18) . ?
C1B C6B 1.4133(17) . ?
C2B C3B 1.3808(19) . ?
C2B H2B 0.9500 . ?
C3B C4B 1.407(2) . ?
C3B H3B 0.9500 . ?
C4B C5B 1.379(2) . ?
C4B H4B 0.9500 . ?
C5B C6B 1.4013(18) . ?
C5B H5B 0.9500 . ?
C6B C7B 1.4259(17) . ?
C7B C8B 1.3711(18) . ?
C7B H7B 0.9500 . ?
C8B C9B 1.4500(17) . ?
C10B C11B 1.3823(18) . ?
C10B C15B 1.3880(18) . ?
C11B C12B 1.3868(19) . ?
C11B H11B 0.9500 . ?
C12B C13B 1.3875(19) . ?
C12B H12B 0.9500 . ?
C13B C14B 1.384(2) . ?
C14B C15B 1.3870(19) . ?
C14B H14B 0.9500 . ?
C15B H15B 0.9500 . ?
C17B C18B 1.5044(18) . ?
C17B H17C 0.9900 . ?
C17B H17D 0.9900 . ?
C18B C23B 1.383(2) . ?
C18B C19B 1.383(2) . ?
C19B C20B 1.390(2) . ?
C19B H19B 0.9500 . ?
C20B C21B 1.372(2) . ?
C20B H20B 0.9500 . ?
C21B C22B 1.383(3) . ?
C21B H21B 0.9500 . ?
C22B C23B 1.385(3) . ?
C22B H22B 0.9500 . ?
C23B H23B 0.9500 . ?

loop_
_geom_hbond_atom_site_label_D
_geom_hbond_atom_site_label_H
_geom_hbond_atom_site_label_A
_geom_hbond_distance_DH
_geom_hbond_distance_HA
_geom_hbond_distance_DA
_geom_hbond_angle_DHA
_geom_hbond_site_symmetry_A
_geom_hbond_publ_flag
N1B H1B N4 0.885(19) 2.062(19) 2.9200(15) 163.1(16) . yes
N1 H1 N4B 0.86(2) 2.08(2) 2.9128(16) 164.1(17) . yes

loop_
_geom_torsion_atom_site_label_1
_geom_torsion_atom_site_label_2
_geom_torsion_atom_site_label_3
_geom_torsion_atom_site_label_4
_geom_torsion
_geom_torsion_site_symmetry_1
_geom_torsion_site_symmetry_2
_geom_torsion_site_symmetry_3
_geom_torsion_site_symmetry_4
_geom_torsion_publ_flag
C16 N3 N4 C9 -0.21(14) . . . . ?
C8 N1 C1 C2 179.62(14) . . . . ?
C8 N1 C1 C6 -0.05(14) . . . . ?
N1 C1 C2 C3 -178.92(14) . . . . ?
C6 C1 C2 C3 0.7(2) . . . . ?
C1 C2 C3 C4 -1.0(2) . . . . ?
C2 C3 C4 C5 0.5(2) . . . . ?
C3 C4 C5 C6 0.2(2) . . . . ?
C4 C5 C6 C1 -0.4(2) . . . . ?
C4 C5 C6 C7 179.28(15) . . . . ?
N1 C1 C6 C5 179.66(12) . . . . ?
C2 C1 C6 C5 0.0(2) . . . . ?
N1 C1 C6 C7 -0.11(15) . . . . ?
C2 C1 C6 C7 -179.81(13) . . . . ?
C5 C6 C7 C8 -179.49(15) . . . . ?
C1 C6 C7 C8 0.23(15) . . . . ?
C6 C7 C8 N1 -0.27(15) . . . . ?
C6 C7 C8 C9 175.41(13) . . . . ?
C1 N1 C8 C7 0.21(15) . . . . ?
C1 N1 C8 C9 -175.98(11) . . . . ?
N3 N4 C9 N2 -0.09(14) . . . . ?
N3 N4 C9 C8 176.33(12) . . . . ?
C16 N2 C9 N4 0.34(14) . . . . ?
C10 N2 C9 N4 -169.91(12) . . . . ?
C16 N2 C9 C8 -176.12(12) . . . . ?
C10 N2 C9 C8 13.6(2) . . . . ?
C7 C8 C9 N4 -154.78(14) . . . . ?
N1 C8 C9 N4 20.53(19) . . . . ?
C7 C8 C9 N2 21.1(2) . . . . ?
N1 C8 C9 N2 -163.55(12) . . . . ?
C16 N2 C10 C15 81.16(17) . . . . ?
C9 N2 C10 C15 -110.61(16) . . . . ?
C16 N2 C10 C11 -98.99(15) . . . . ?
C9 N2 C10 C11 69.25(18) . . . . ?
C15 C10 C11 C12 1.0(2) . . . . ?
N2 C10 C11 C12 -178.87(12) . . . . ?
C10 C11 C12 C13 -0.9(2) . . . . ?
C11 C12 C13 C14 0.3(2) . . . . ?
C11 C12 C13 Cl1 -179.26(10) . . . . ?
C12 C13 C14 C15 0.1(2) . . . . ?
Cl1 C13 C14 C15 179.72(11) . . . . ?
C11 C10 C15 C14 -0.5(2) . . . . ?
N2 C10 C15 C14 179.33(13) . . . . ?
C13 C14 C15 C10 0.0(2) . . . . ?
N4 N3 C16 N2 0.43(14) . . . . ?
N4 N3 C16 S1 -179.85(10) . . . . ?
C9 N2 C16 N3 -0.48(14) . . . . ?
C10 N2 C16 N3 169.98(11) . . . . ?
C9 N2 C16 S1 179.77(9) . . . . ?
C10 N2 C16 S1 -9.77(17) . . . . ?
C17 S1 C16 N3 3.70(14) . . . . ?
C17 S1 C16 N2 -176.60(10) . . . . ?
C16 S1 C17 C18 91.77(11) . . . . ?
S1 C17 C18 C19 -66.55(15) . . . . ?
S1 C17 C18 C23 113.73(13) . . . . ?
C23 C18 C19 C20 -0.1(2) . . . . ?
C17 C18 C19 C20 -179.78(12) . . . . ?
C18 C19 C20 C21 -0.5(2) . . . . ?
C19 C20 C21 C22 0.5(2) . . . . ?
C20 C21 C22 C23 0.1(2) . . . . ?
C21 C22 C23 C18 -0.7(2) . . . . ?
C19 C18 C23 C22 0.7(2) . . . . ?
C17 C18 C23 C22 -179.60(13) . . . . ?
C16B N3B N4B C9B -0.60(14) . . . . ?
C8B N1B C1B C2B -178.61(13) . . . . ?
C8B N1B C1B C6B 0.02(14) . . . . ?
N1B C1B C2B C3B 178.50(13) . . . . ?
C6B C1B C2B C3B 0.05(19) . . . . ?
C1B C2B C3B C4B -1.0(2) . . . . ?
C2B C3B C4B C5B 0.9(2) . . . . ?
C3B C4B C5B C6B 0.2(2) . . . . ?
C4B C5B C6B C1B -1.1(2) . . . . ?
C4B C5B C6B C7B -178.44(15) . . . . ?
N1B C1B C6B C5B -177.76(12) . . . . ?
C2B C1B C6B C5B 1.0(2) . . . . ?
N1B C1B C6B C7B 0.25(14) . . . . ?
C2B C1B C6B C7B 179.00(12) . . . . ?
C5B C6B C7B C8B 177.16(15) . . . . ?
C1B C6B C7B C8B -0.42(15) . . . . ?
C6B C7B C8B N1B 0.44(15) . . . . ?
C6B C7B C8B C9B 179.06(13) . . . . ?
C1B N1B C8B C7B -0.29(15) . . . . ?
C1B N1B C8B C9B -179.10(11) . . . . ?
N3B N4B C9B N2B 0.63(14) . . . . ?
N3B N4B C9B C8B -178.41(12) . . . . ?
C16B N2B C9B N4B -0.42(14) . . . . ?
C10B N2B C9B N4B -178.53(12) . . . . ?
C16B N2B C9B C8B 178.63(12) . . . . ?
C10B N2B C9B C8B 0.5(2) . . . . ?
C7B C8B C9B N4B -160.43(14) . . . . ?
N1B C8B C9B N4B 18.09(19) . . . . ?
C7B C8B C9B N2B 20.7(2) . . . . ?
N1B C8B C9B N2B -160.81(12) . . . . ?
C16B N2B C10B C11B -113.76(14) . . . . ?
C9B N2B C10B C11B 63.96(17) . . . . ?
C16B N2B C10B C15B 67.17(17) . . . . ?
C9B N2B C10B C15B -115.11(15) . . . . ?
C15B C10B C11B C12B 0.07(19) . . . . ?
N2B C10B C11B C12B -178.98(11) . . . . ?
C10B C11B C12B C13B 0.07(19) . . . . ?
C11B C12B C13B C14B 0.2(2) . . . . ?
C11B C12B C13B Cl1B 179.91(10) . . . . ?
C12B C13B C14B C15B -0.6(2) . . . . ?
Cl1B C13B C14B C15B 179.69(10) . . . . ?
C13B C14B C15B C10B 0.7(2) . . . . ?
C11B C10B C15B C14B -0.48(19) . . . . ?
N2B C10B C15B C14B 178.58(11) . . . . ?
N4B N3B C16B N2B 0.34(15) . . . . ?
N4B N3B C16B S1B 178.59(10) . . . . ?
C9B N2B C16B N3B 0.03(14) . . . . ?
C10B N2B C16B N3B 178.19(12) . . . . ?
C9B N2B C16B S1B -178.34(9) . . . . ?
C10B N2B C16B S1B -0.18(18) . . . . ?
C17B S1B C16B N3B -2.86(14) . . . . ?
C17B S1B C16B N2B 175.23(11) . . . . ?
C16B S1B C17B C18B -166.51(11) . . . . ?
S1B C17B C18B C23B 83.67(17) . . . . ?
S1B C17B C18B C19B -99.36(14) . . . . ?
C23B C18B C19B C20B 0.2(2) . . . . ?
C17B C18B C19B C20B -176.80(13) . . . . ?
C18B C19B C20B C21B 0.0(2) . . . . ?
C19B C20B C21B C22B 0.0(3) . . . . ?
C20B C21B C22B C23B -0.3(3) . . . . ?
C19B C18B C23B C22B -0.5(3) . . . . ?
C17B C18B C23B C22B 176.54(18) . . . . ?
C21B C22B C23B C18B 0.5(3) . . . . ?
